data_2208299
loop_
_publ_author_name
'Hong Jiang'
'Xiang-Shan Wang'
'Mei-Mei Zhang'
'Yu-Ling Li'
'Da-Qing Shi'

_publ_section_title
2-Amino-4-(2-chlorophenyl)-7,7-dimethyl-1-(4-methylphenyl)-5-oxo-1,4,5,6,7,8-hexahydroquinoline-3-carbonitrile
_journal_coeditor_code CV2008
_journal_issue 3
_journal_name_full 'Acta Crystallographica Section E'
_journal_page_first o1184
_journal_page_last o1186
_journal_paper_doi 10.1107/S1600536806006465
_journal_volume 62
_journal_year 2006
_chemical_formula_iupac 'C25 H24 Cl N3 O'
_chemical_formula_moiety 'C25 H24 Cl N3 O'
_chemical_formula_sum 'C25 H24 Cl N3 O'
_chemical_formula_weight 417.92
_chemical_melting_point 526.0(10)
_chemical_name_systematic
;
2-Amino-4-(2-chlorophenyl)-7,7-dimethyl-1-(4-methylphenyl)-5-oxo-
1,4,5,6,7,8-hexahydroquinoline-3-carbonitrile
;
_space_group_IT_number 9
_symmetry_cell_setting monoclinic
_symmetry_space_group_name_Hall 'C -2yc'
_symmetry_space_group_name_H-M 'C 1 c 1'
_atom_sites_solution_hydrogens geom
_atom_sites_solution_primary direct
_atom_sites_solution_secondary difmap
_cell_angle_alpha 90.00
_cell_angle_beta 124.628(2)
_cell_angle_gamma 90.00
_cell_formula_units_Z 4
_cell_length_a 19.541(2)
_cell_length_b 9.0199(8)
_cell_length_c 14.8424(16)
_cell_measurement_reflns_used 4284
_cell_measurement_temperature 173(2)
_cell_measurement_theta_max 25.3
_cell_measurement_theta_min 3.3
_cell_volume 2152.7(4)
_computing_cell_refinement CrystalClear
_computing_data_collection 'CrystalClear (Rigaku, 1999)'
_computing_data_reduction 'CrystalStructure (Rigaku/MSC, 2003)'
_computing_molecular_graphics 'SHELXTL (Sheldrick, 1997b)'
_computing_publication_material SHELXL97
_computing_structure_refinement 'SHELXL97 (Sheldrick, 1997a)'
_computing_structure_solution 'SHELXS97 (Sheldrick, 1997a)'
_diffrn_ambient_temperature 173(2)
_diffrn_detector_area_resol_mean 7.31
_diffrn_measured_fraction_theta_full 0.997
_diffrn_measured_fraction_theta_max 0.997
_diffrn_measurement_device_type 'Rigaku Mercury'
_diffrn_measurement_method \w
_diffrn_radiation_monochromator graphite
_diffrn_radiation_source 'fine-focus sealed tube'
_diffrn_radiation_type MoK\a
_diffrn_radiation_wavelength 0.71070
_diffrn_reflns_av_R_equivalents 0.0160
_diffrn_reflns_av_sigmaI/netI 0.0178
_diffrn_reflns_limit_h_max 21
_diffrn_reflns_limit_h_min -23
_diffrn_reflns_limit_k_max 10
_diffrn_reflns_limit_k_min -10
_diffrn_reflns_limit_l_max 17
_diffrn_reflns_limit_l_min -15
_diffrn_reflns_number 10014
_diffrn_reflns_theta_full 25.34
_diffrn_reflns_theta_max 25.34
_diffrn_reflns_theta_min 3.34
_diffrn_standards_number 0
_exptl_absorpt_coefficient_mu 0.199
_exptl_absorpt_correction_T_max 0.9427
_exptl_absorpt_correction_T_min 0.8915
_exptl_absorpt_correction_type multi-scan
_exptl_absorpt_process_details '(Jacobson, 1998)'
_exptl_crystal_colour yellow
_exptl_crystal_density_diffrn 1.290
_exptl_crystal_density_method 'not measured'
_exptl_crystal_description block
_exptl_crystal_F_000 880
_exptl_crystal_size_max 0.59
_exptl_crystal_size_mid 0.50
_exptl_crystal_size_min 0.30
_refine_diff_density_max 0.203
_refine_diff_density_min -0.215
_refine_ls_abs_structure_details 'Flack (1983)'
_refine_ls_abs_structure_Flack -0.04(5)
_refine_ls_extinction_method none
_refine_ls_goodness_of_fit_ref 1.054
_refine_ls_hydrogen_treatment constr
_refine_ls_matrix_type full
_refine_ls_number_parameters 275
_refine_ls_number_reflns 3434
_refine_ls_number_restraints 2
_refine_ls_restrained_S_all 1.054
_refine_ls_R_factor_all 0.0289
_refine_ls_R_factor_gt 0.0285
_refine_ls_shift/su_max 0.000
_refine_ls_shift/su_mean 0.000
_refine_ls_structure_factor_coef Fsqd
_refine_ls_weighting_details 'calc w=1/[\s^2^(Fo^2^)+(0.0474P)^2^+0.7163P] where P=(Fo^2^+2Fc^2^)/3'
_refine_ls_weighting_scheme calc
_refine_ls_wR_factor_gt 0.0754
_refine_ls_wR_factor_ref 0.0757
_reflns_number_gt 3389
_reflns_number_total 3434
_reflns_threshold_expression I>2\s(I)
_cod_data_source_file cv2008.cif
_cod_data_source_block I
_cod_depositor_comments
;
The following automatic conversions were performed:

'_chemical_melting_point' value '525-527' was changed to '526.0(10)'
- the average value was taken and precision was estimated.

Automatic conversion script
Id: cif_fix_values 1646 2011-03-28 12:23:43Z adriana 

The following automatic conversions were performed:

'_chemical_melting_point' value '525-527' was changed to '526.0(10)'
- the average value was taken and precision was estimated.

Automatic conversion script
Id: cif_fix_values 1715 2011-07-08 13:25:40Z adriana 
;
_cod_original_sg_symbol_H-M 'C c'
_cod_database_code 2208299
_cod_database_fobs_code 2208299

loop_
_symmetry_equiv_pos_as_xyz
'x, y, z'
'x, -y, z+1/2'
'x+1/2, y+1/2, z'
'x+1/2, -y+1/2, z+1/2'

loop_
_atom_site_type_symbol
_atom_site_label
_atom_site_fract_x
_atom_site_fract_y
_atom_site_fract_z
_atom_site_U_iso_or_equiv
_atom_site_adp_type
_atom_site_calc_flag
_atom_site_refinement_flags
_atom_site_occupancy
Cl Cl1 0.11182(3) 0.63285(6) 0.52440(4) 0.04007(14) Uani d . 1
O O1 0.16847(7) 0.89011(14) 0.38735(10) 0.0276(3) Uani d . 1
N N1 0.43998(9) 0.69136(15) 0.57710(11) 0.0223(3) Uani d . 1
N N2 0.49479(9) 0.52581(16) 0.72348(12) 0.0271(3) Uani d . 1
H H2A 0.4908 0.4697 0.7688 0.033 Uiso calc R 1
H H2B 0.5418 0.5294 0.7283 0.033 Uiso calc R 1
N N3 0.34240(10) 0.46284(19) 0.77399(13) 0.0330(4) Uani d . 1
C C1 0.42815(10) 0.60712(18) 0.64575(14) 0.0213(4) Uani d . 1
C C2 0.35368(10) 0.60707(18) 0.63348(13) 0.0212(4) Uani d . 1
C C3 0.27622(10) 0.68359(19) 0.53900(13) 0.0208(3) Uani d . 1
H H3 0.2501 0.7414 0.5695 0.025 Uiso calc R 1
C C4 0.30222(10) 0.79093(19) 0.48522(14) 0.0209(3) Uani d . 1
C C5 0.37797(10) 0.78864(18) 0.50187(14) 0.0207(3) Uani d . 1
C C6 0.34704(10) 0.5277(2) 0.71020(14) 0.0233(4) Uani d . 1
C C7 0.23899(10) 0.89547(18) 0.40799(13) 0.0222(4) Uani d . 1
C C8 0.26021(12) 1.0085(2) 0.35351(16) 0.0291(4) Uani d . 1
H H8A 0.2327 1.1031 0.3491 0.035 Uiso calc R 1
H H8B 0.2366 0.9754 0.2776 0.035 Uiso calc R 1
C C9 0.35307(11) 1.03799(19) 0.41000(15) 0.0266(4) Uani d . 1
C C10 0.39848(12) 0.88811(19) 0.43857(16) 0.0272(4) Uani d . 1
H H10A 0.3828 0.8376 0.3701 0.033 Uiso calc R 1
H H10B 0.4592 0.9058 0.4826 0.033 Uiso calc R 1
C C11 0.36675(14) 1.1220(2) 0.33161(18) 0.0382(5) Uani d . 1
H H11A 0.4264 1.1393 0.3674 0.057 Uiso calc R 1
H H11B 0.3376 1.2174 0.3123 0.057 Uiso calc R 1
H H11C 0.3450 1.0631 0.2651 0.057 Uiso calc R 1
C C12 0.38838(13) 1.1305(2) 0.51343(18) 0.0365(5) Uani d . 1
H H12A 0.3811 1.0772 0.5649 0.055 Uiso calc R 1
H H12B 0.3590 1.2256 0.4944 0.055 Uiso calc R 1
H H12C 0.4477 1.1482 0.5474 0.055 Uiso calc R 1
C C13 0.21269(10) 0.57131(18) 0.45663(13) 0.0212(4) Uani d . 1
C C14 0.22888(12) 0.49432(19) 0.38891(15) 0.0263(4) Uani d . 1
H H14 0.2791 0.5130 0.3947 0.032 Uiso calc R 1
C C15 0.17322(13) 0.3916(2) 0.31366(15) 0.0325(4) Uani d . 1
H H15 0.1850 0.3416 0.2676 0.039 Uiso calc R 1
C C16 0.10035(13) 0.3613(2) 0.30533(16) 0.0366(5) Uani d . 1
H H16 0.0627 0.2892 0.2545 0.044 Uiso calc R 1
C C17 0.08261(13) 0.4354(2) 0.37049(17) 0.0357(5) Uani d . 1
H H17 0.0326 0.4151 0.3649 0.043 Uiso calc R 1
C C18 0.13823(11) 0.5404(2) 0.44477(14) 0.0269(4) Uani d . 1
C C19 0.51664(10) 0.67763(18) 0.58396(13) 0.0207(3) Uani d . 1
C C20 0.58113(11) 0.77590(18) 0.64816(14) 0.0243(4) Uani d . 1
H H20 0.5770 0.8466 0.6923 0.029 Uiso calc R 1
C C21 0.65187(11) 0.77038(19) 0.64761(15) 0.0268(4) Uani d . 1
H H21 0.6958 0.8388 0.6908 0.032 Uiso calc R 1
C C22 0.65938(11) 0.6666(2) 0.58493(14) 0.0250(4) Uani d . 1
C C23 0.59529(11) 0.5653(2) 0.52389(15) 0.0276(4) Uani d . 1
H H23 0.6004 0.4914 0.4825 0.033 Uiso calc R 1
C C24 0.52368(11) 0.5712(2) 0.52293(15) 0.0270(4) Uani d . 1
H H24 0.4799 0.5022 0.4805 0.032 Uiso calc R 1
C C25 0.73520(12) 0.6641(2) 0.58194(17) 0.0321(4) Uani d . 1
H H25A 0.7829 0.7043 0.6507 0.048 Uiso calc R 1
H H25B 0.7249 0.7246 0.5205 0.048 Uiso calc R 1
H H25C 0.7471 0.5618 0.5727 0.048 Uiso calc R 1

loop_
_atom_site_aniso_label
_atom_site_aniso_U_11
_atom_site_aniso_U_22
_atom_site_aniso_U_33
_atom_site_aniso_U_12
_atom_site_aniso_U_13
_atom_site_aniso_U_23
Cl1 0.0313(3) 0.0516(3) 0.0494(3) -0.0052(2) 0.0301(2) -0.0061(2)
O1 0.0176(7) 0.0309(7) 0.0307(7) 0.0029(5) 0.0116(6) 0.0000(5)
N1 0.0177(7) 0.0240(7) 0.0266(8) 0.0014(6) 0.0134(6) 0.0045(6)
N2 0.0180(8) 0.0337(8) 0.0284(8) 0.0016(6) 0.0125(7) 0.0097(6)
N3 0.0262(9) 0.0442(9) 0.0279(9) -0.0045(7) 0.0149(7) 0.0042(7)
C1 0.0179(9) 0.0228(8) 0.0210(9) -0.0010(6) 0.0098(7) 0.0001(6)
C2 0.0177(8) 0.0243(8) 0.0208(8) -0.0017(7) 0.0104(7) 0.0007(6)
C3 0.0159(8) 0.0244(9) 0.0212(9) 0.0009(6) 0.0100(7) -0.0002(6)
C4 0.0200(9) 0.0197(8) 0.0221(8) -0.0009(6) 0.0113(7) -0.0009(6)
C5 0.0205(9) 0.0187(8) 0.0238(9) 0.0003(6) 0.0132(7) 0.0003(6)
C6 0.0159(8) 0.0292(9) 0.0217(9) -0.0032(6) 0.0089(7) -0.0019(7)
C7 0.0196(9) 0.0219(8) 0.0223(9) 0.0002(6) 0.0102(8) -0.0038(6)
C8 0.0257(10) 0.0242(9) 0.0306(10) 0.0034(7) 0.0119(8) 0.0062(7)
C9 0.0250(10) 0.0223(8) 0.0331(10) 0.0006(7) 0.0168(8) 0.0048(7)
C10 0.0258(10) 0.0269(9) 0.0320(10) 0.0037(7) 0.0184(9) 0.0075(7)
C11 0.0368(12) 0.0339(10) 0.0417(12) 0.0018(8) 0.0209(10) 0.0146(8)
C12 0.0298(11) 0.0323(10) 0.0447(12) -0.0064(8) 0.0196(10) -0.0038(8)
C13 0.0178(9) 0.0217(8) 0.0216(9) 0.0008(6) 0.0097(7) 0.0047(6)
C14 0.0284(10) 0.0251(8) 0.0254(9) 0.0045(7) 0.0154(8) 0.0047(7)
C15 0.0440(12) 0.0217(9) 0.0279(10) 0.0051(8) 0.0182(9) 0.0043(7)
C16 0.0354(12) 0.0269(9) 0.0289(10) -0.0066(8) 0.0072(9) 0.0014(7)
C17 0.0236(10) 0.0359(11) 0.0379(11) -0.0081(8) 0.0116(9) 0.0048(8)
C18 0.0231(9) 0.0288(9) 0.0281(10) -0.0003(7) 0.0141(8) 0.0033(7)
C19 0.0158(9) 0.0240(8) 0.0255(9) 0.0028(6) 0.0136(7) 0.0048(7)
C20 0.0254(9) 0.0224(8) 0.0291(9) -0.0007(7) 0.0178(8) -0.0018(7)
C21 0.0230(9) 0.0279(9) 0.0308(10) -0.0040(7) 0.0160(8) -0.0024(7)
C22 0.0202(9) 0.0317(9) 0.0235(9) 0.0028(7) 0.0126(8) 0.0030(7)
C23 0.0260(10) 0.0315(9) 0.0268(9) 0.0019(7) 0.0160(8) -0.0046(7)
C24 0.0229(9) 0.0262(9) 0.0267(9) -0.0028(7) 0.0110(8) -0.0031(7)
C25 0.0253(10) 0.0435(11) 0.0336(10) 0.0008(8) 0.0204(9) -0.0007(8)

loop_
_atom_type_symbol
_atom_type_description
_atom_type_scat_dispersion_real
_atom_type_scat_dispersion_imag
_atom_type_scat_source
C C 0.0033 0.0016 'International Tables Vol C Tables 4.2.6.8 and 6.1.1.4'
H H 0.0000 0.0000 'International Tables Vol C Tables 4.2.6.8 and 6.1.1.4'
Cl Cl 0.1484 0.1585 'International Tables Vol C Tables 4.2.6.8 and 6.1.1.4'
N N 0.0061 0.0033 'International Tables Vol C Tables 4.2.6.8 and 6.1.1.4'
O O 0.0106 0.0060 'International Tables Vol C Tables 4.2.6.8 and 6.1.1.4'

loop_
_geom_angle_atom_site_label_1
_geom_angle_atom_site_label_2
_geom_angle_atom_site_label_3
_geom_angle
_geom_angle_publ_flag
C1 N1 C5 119.95(14) y
C1 N1 C19 119.83(13) ?
C5 N1 C19 120.22(13) ?
C1 N2 H2A 120.0 ?
C1 N2 H2B 120.0 ?
H2A N2 H2B 120.0 ?
C2 C1 N2 123.24(16) ?
C2 C1 N1 120.82(15) y
N2 C1 N1 115.94(15) ?
C1 C2 C6 118.28(15) ?
C1 C2 C3 123.42(15) y
C6 C2 C3 118.26(15) ?
C4 C3 C2 108.62(14) y
C4 C3 C13 111.42(14) ?
C2 C3 C13 111.50(14) ?
C4 C3 H3 108.4 ?
C2 C3 H3 108.4 ?
C13 C3 H3 108.4 ?
C5 C4 C7 120.25(15) ?
C5 C4 C3 123.57(15) y
C7 C4 C3 116.11(15) ?
C4 C5 N1 121.15(15) y
C4 C5 C10 121.77(15) ?
N1 C5 C10 117.06(15) ?
N3 C6 C2 179.3(2) ?
O1 C7 C4 119.98(16) ?
O1 C7 C8 120.41(15) ?
C4 C7 C8 119.61(15) ?
C7 C8 C9 115.37(15) ?
C7 C8 H8A 108.4 ?
C9 C8 H8A 108.4 ?
C7 C8 H8B 108.4 ?
C9 C8 H8B 108.4 ?
H8A C8 H8B 107.5 ?
C12 C9 C8 111.37(16) ?
C12 C9 C11 108.60(15) ?
C8 C9 C11 109.52(16) ?
C12 C9 C10 110.07(15) ?
C8 C9 C10 108.49(15) ?
C11 C9 C10 108.76(16) ?
C5 C10 C9 112.24(15) ?
C5 C10 H10A 109.2 ?
C9 C10 H10A 109.2 ?
C5 C10 H10B 109.2 ?
C9 C10 H10B 109.2 ?
H10A C10 H10B 107.9 ?
C9 C11 H11A 109.5 ?
C9 C11 H11B 109.5 ?
H11A C11 H11B 109.5 ?
C9 C11 H11C 109.5 ?
H11A C11 H11C 109.5 ?
H11B C11 H11C 109.5 ?
C9 C12 H12A 109.5 ?
C9 C12 H12B 109.5 ?
H12A C12 H12B 109.5 ?
C9 C12 H12C 109.5 ?
H12A C12 H12C 109.5 ?
H12B C12 H12C 109.5 ?
C18 C13 C14 117.22(16) ?
C18 C13 C3 123.34(15) ?
C14 C13 C3 119.44(15) ?
C15 C14 C13 121.25(18) ?
C15 C14 H14 119.4 ?
C13 C14 H14 119.4 ?
C14 C15 C16 120.12(19) ?
C14 C15 H15 119.9 ?
C16 C15 H15 119.9 ?
C17 C16 C15 119.97(18) ?
C17 C16 H16 120.0 ?
C15 C16 H16 120.0 ?
C16 C17 C18 119.61(19) ?
C16 C17 H17 120.2 ?
C18 C17 H17 120.2 ?
C17 C18 C13 121.81(18) ?
C17 C18 Cl1 117.60(15) ?
C13 C18 Cl1 120.59(14) ?
C24 C19 C20 120.41(15) ?
C24 C19 N1 119.91(15) ?
C20 C19 N1 119.62(15) ?
C19 C20 C21 119.53(15) ?
C19 C20 H20 120.2 ?
C21 C20 H20 120.2 ?
C22 C21 C20 120.95(16) ?
C22 C21 H21 119.5 ?
C20 C21 H21 119.5 ?
C21 C22 C23 118.78(16) ?
C21 C22 C25 120.73(16) ?
C23 C22 C25 120.48(16) ?
C22 C23 C24 120.62(16) ?
C22 C23 H23 119.7 ?
C24 C23 H23 119.7 ?
C19 C24 C23 119.63(16) ?
C19 C24 H24 120.2 ?
C23 C24 H24 120.2 ?
C22 C25 H25A 109.5 ?
C22 C25 H25B 109.5 ?
H25A C25 H25B 109.5 ?
C22 C25 H25C 109.5 ?
H25A C25 H25C 109.5 ?
H25B C25 H25C 109.5 ?

loop_
_geom_bond_atom_site_label_1
_geom_bond_atom_site_label_2
_geom_bond_distance
_geom_bond_publ_flag
Cl1 C18 1.7468(19) ?
O1 C7 1.231(2) ?
N1 C1 1.392(2) y
N1 C5 1.396(2) y
N1 C19 1.448(2) ?
N2 C1 1.363(2) ?
N2 H2A 0.8800 ?
N2 H2B 0.8800 ?
N3 C6 1.159(2) ?
C1 C2 1.360(2) y
C2 C6 1.412(2) ?
C2 C3 1.524(2) y
C3 C4 1.514(2) y
C3 C13 1.529(2) ?
C3 H3 1.0000 ?
C4 C5 1.355(2) y
C4 C7 1.456(2) ?
C5 C10 1.509(2) ?
C7 C8 1.499(3) ?
C8 C9 1.529(3) ?
C8 H8A 0.9900 ?
C8 H8B 0.9900 ?
C9 C12 1.525(3) ?
C9 C11 1.534(3) ?
C9 C10 1.539(2) ?
C10 H10A 0.9900 ?
C10 H10B 0.9900 ?
C11 H11A 0.9800 ?
C11 H11B 0.9800 ?
C11 H11C 0.9800 ?
C12 H12A 0.9800 ?
C12 H12B 0.9800 ?
C12 H12C 0.9800 ?
C13 C18 1.391(2) ?
C13 C14 1.398(3) ?
C14 C15 1.381(3) ?
C14 H14 0.9500 ?
C15 C16 1.385(3) ?
C15 H15 0.9500 ?
C16 C17 1.373(3) ?
C16 H16 0.9500 ?
C17 C18 1.390(3) ?
C17 H17 0.9500 ?
C19 C24 1.379(3) ?
C19 C20 1.385(2) ?
C20 C21 1.388(2) ?
C20 H20 0.9500 ?
C21 C22 1.385(3) ?
C21 H21 0.9500 ?
C22 C23 1.391(3) ?
C22 C25 1.507(2) ?
C23 C24 1.392(3) ?
C23 H23 0.9500 ?
C24 H24 0.9500 ?
C25 H25A 0.9800 ?
C25 H25B 0.9800 ?
C25 H25C 0.9800 ?

loop_
_geom_hbond_atom_site_label_D
_geom_hbond_atom_site_label_H
_geom_hbond_atom_site_label_A
_geom_hbond_site_symmetry_A
_geom_hbond_distance_DH
_geom_hbond_distance_HA
_geom_hbond_distance_DA
_geom_hbond_angle_DHA
N2 H2B O1 4_565 0.88 2.36 2.937(2) 123

loop_
_geom_torsion_atom_site_label_1
_geom_torsion_atom_site_label_2
_geom_torsion_atom_site_label_3
_geom_torsion_atom_site_label_4
_geom_torsion
_geom_torsion_publ_flag
C5 N1 C1 C2 6.5(2) y
C19 N1 C1 C2 -173.42(15) ?
C5 N1 C1 N2 -174.03(15) ?
C19 N1 C1 N2 6.0(2) ?
N2 C1 C2 C6 4.9(3) ?
N1 C1 C2 C6 -175.67(15) ?
N2 C1 C2 C3 -172.82(16) ?
N1 C1 C2 C3 6.6(3) y
C1 C2 C3 C4 -16.2(2) y
C6 C2 C3 C4 166.04(15) ?
C1 C2 C3 C13 106.94(19) ?
C6 C2 C3 C13 -70.8(2) ?
C2 C3 C4 C5 15.2(2) y
C13 C3 C4 C5 -108.05(19) ?
C2 C3 C4 C7 -167.93(14) ?
C13 C3 C4 C7 68.86(18) ?
C7 C4 C5 N1 178.71(15) ?
C3 C4 C5 N1 -4.5(3) y
C7 C4 C5 C10 -2.7(2) ?
C3 C4 C5 C10 174.13(16) ?
C1 N1 C5 C4 -7.6(2) ?
C19 N1 C5 C4 172.33(15) ?
C1 N1 C5 C10 173.69(15) ?
C19 N1 C5 C10 -6.4(2) ?
C5 C4 C7 O1 174.84(16) ?
C3 C4 C7 O1 -2.2(2) ?
C5 C4 C7 C8 -4.7(2) ?
C3 C4 C7 C8 178.24(15) ?
O1 C7 C8 C9 161.36(16) ?
C4 C7 C8 C9 -19.1(2) ?
C7 C8 C9 C12 -74.7(2) ?
C7 C8 C9 C11 165.13(15) ?
C7 C8 C9 C10 46.6(2) ?
C4 C5 C10 C9 32.7(2) ?
N1 C5 C10 C9 -148.58(15) ?
C12 C9 C10 C5 69.6(2) ?
C8 C9 C10 C5 -52.5(2) ?
C11 C9 C10 C5 -171.54(15) ?
C4 C3 C13 C18 -130.08(16) ?
C2 C3 C13 C18 108.37(18) ?
C4 C3 C13 C14 49.9(2) ?
C2 C3 C13 C14 -71.60(19) ?
C18 C13 C14 C15 -0.2(2) ?
C3 C13 C14 C15 179.78(15) ?
C13 C14 C15 C16 -1.0(3) ?
C14 C15 C16 C17 1.2(3) ?
C15 C16 C17 C18 -0.2(3) ?
C16 C17 C18 C13 -1.1(3) ?
C16 C17 C18 Cl1 179.27(15) ?
C14 C13 C18 C17 1.3(2) ?
C3 C13 C18 C17 -178.70(16) ?
C14 C13 C18 Cl1 -179.12(13) ?
C3 C13 C18 Cl1 0.9(2) ?
C1 N1 C19 C24 87.9(2) ?
C5 N1 C19 C24 -92.0(2) ?
C1 N1 C19 C20 -94.92(19) ?
C5 N1 C19 C20 85.14(19) ?
C24 C19 C20 C21 2.4(3) ?
N1 C19 C20 C21 -174.72(15) ?
C19 C20 C21 C22 -0.9(3) ?
C20 C21 C22 C23 -1.3(3) ?
C20 C21 C22 C25 178.12(17) ?
C21 C22 C23 C24 2.1(3) ?
C25 C22 C23 C24 -177.35(17) ?
C20 C19 C24 C23 -1.7(3) ?
N1 C19 C24 C23 175.47(15) ?
C22 C23 C24 C19 -0.6(3) ?
